data_1514934
loop_
_publ_author_name
'Tseng, Nai-Wen'
'Liu, Jianzhao'
'Ng, Jason C. Y.'
'Lam, Jacky W. Y.'
'Sung, Herman H. Y.'
'Williams, Ian D.'
'Tang, Ben Zhong'

_publ_section_title
;
 Deciphering mechanism of aggregation-induced emission (AIE): Is E--Z
 isomerisation involved in an AIE process?
;
_journal_issue 2
_journal_name_full 'Chemical Science'
_journal_page_first 493
_journal_paper_doi 10.1039/c1sc00690h
_journal_volume 3
_journal_year 2012
_chemical_formula_moiety 'C28 H24'
_chemical_formula_sum 'C28 H24'
_chemical_formula_weight 360.47
_chemical_name_systematic
;
?
;
_space_group_IT_number 145
_space_group_name_Hall 'P 32'
_symmetry_cell_setting trigonal
_symmetry_space_group_name_Hall 'P 32'
_symmetry_space_group_name_H-M 'P 32'
_atom_sites_solution_hydrogens geom
_atom_sites_solution_primary direct
_atom_sites_solution_secondary difmap
_audit_creation_date
;
'Wed Oct 13 10:31:16 2010'
;
_audit_creation_method
;
CrysAlisPro, Oxford Diffraction Ltd.,
Version 1.171.34.40 (release 27-08-2010 CrysAlis171 .NET)
(compiled Aug 27 2010,11:50:40)
;
_cell_angle_alpha 90.00
_cell_angle_beta 90.00
_cell_angle_gamma 120.00
_cell_formula_units_Z 9
_cell_length_a 29.9106(3)
_cell_length_b 29.9106(3)
_cell_length_c 5.97140(10)
_cell_measurement_reflns_used 19624
_cell_measurement_temperature 143.3
_cell_measurement_theta_max 28.9808
_cell_measurement_theta_min 2.7184
_cell_volume 4626.55(10)
_computing_cell_refinement
;
CrysAlisPro, Oxford Diffraction Ltd.,
Version 1.171.34.40 (release 27-08-2010 CrysAlis171 .NET)
(compiled Aug 27 2010,11:50:40)
;
_computing_data_collection
;
CrysAlisPro, Oxford Diffraction Ltd.,
Version 1.171.34.40 (release 27-08-2010 CrysAlis171 .NET)
(compiled Aug 27 2010,11:50:40)
;
_computing_data_reduction
;
CrysAlisPro, Oxford Diffraction Ltd.,
Version 1.171.34.40 (release 27-08-2010 CrysAlis171 .NET)
(compiled Aug 27 2010,11:50:40)
;
_computing_molecular_graphics
;
O. V. Dolomanov, L. J. Bourhis, R. J. Gildea, J. A. K. Howard and H. Puschmann,
OLEX2: a complete structure solution, refinement and analysis program.
J. Appl. Cryst. (2009). 42, 339-341.
;
_computing_publication_material
;
O. V. Dolomanov, L. J. Bourhis, R. J. Gildea, J. A. K. Howard and H. Puschmann,
OLEX2: a complete structure solution, refinement and analysis program.
J. Appl. Cryst. (2009). 42, 339-341.
;
_computing_structure_refinement 'SHELXL-97 (Sheldrick, 1997)'
_computing_structure_solution
;
SIR2008, Il Milione: a suite of computer programs for crystal
structure solution of proteins
Maria C. Burla, Rocco Caliandro, Mercedes Camalli, Benedetta Carrozzini,
Giovanni Luca Cascarano, Liberato De Caro, Carmelo Giacovazzo,
Giampiero Polidori, Dritan Siliqi, Riccardo Spagna
J. Appl. Cryst. (2007). 40, 609-613
;
_diffrn_ambient_temperature 143.0
_diffrn_detector_area_resol_mean 15.9578
_diffrn_measured_fraction_theta_full 0.997
_diffrn_measured_fraction_theta_max 0.997
_diffrn_measurement_details
;
1 omega -72.00 12.70 0.3500 15.0000
omega____ theta____ kappa____ phi______ frames
- -26.7345 100.0000 -171.0000 242

2 omega -77.00 12.25 0.3500 15.0000
omega____ theta____ kappa____ phi______ frames
- -26.7345 -77.0000 -60.0000 255

3 omega -84.00 48.30 0.3500 15.0000
omega____ theta____ kappa____ phi______ frames
- -26.7345 0.0000 -150.0000 378

4 omega -105.00 -8.75 0.3500 15.0000
omega____ theta____ kappa____ phi______ frames
- -26.7345 -77.0000 60.0000 275
;
_diffrn_measurement_device 'kappa diffractometer'
_diffrn_measurement_device_type 'Xcalibur, Sapphire3, Gemini ultra'
_diffrn_measurement_method '\w scans'
_diffrn_orient_matrix_UB_11 -0.0079061000
_diffrn_orient_matrix_UB_12 0.0186955000
_diffrn_orient_matrix_UB_13 -0.0075691000
_diffrn_orient_matrix_UB_21 0.0244829000
_diffrn_orient_matrix_UB_22 0.0180609000
_diffrn_orient_matrix_UB_23 -0.0445526000
_diffrn_orient_matrix_UB_31 -0.0094122000
_diffrn_orient_matrix_UB_32 -0.0086385000
_diffrn_orient_matrix_UB_33 -0.1097983000
_diffrn_radiation_monochromator mirror
_diffrn_radiation_probe x-ray
_diffrn_radiation_source 'Enhance Mo X-ray Source'
_diffrn_radiation_type MoK\a
_diffrn_radiation_wavelength 0.7107
_diffrn_reflns_av_R_equivalents 0.0332
_diffrn_reflns_av_unetI/netI 0.0695
_diffrn_reflns_limit_h_max 40
_diffrn_reflns_limit_h_min -27
_diffrn_reflns_limit_k_max 24
_diffrn_reflns_limit_k_min -40
_diffrn_reflns_limit_l_max 8
_diffrn_reflns_limit_l_min -7
_diffrn_reflns_number 31922
_diffrn_reflns_theta_full 25.00
_diffrn_reflns_theta_max 28.9808
_diffrn_reflns_theta_min 2.7184
_diffrn_source 'sealed X-ray tube'
_diffrn_source_target Mo
_exptl_absorpt_coefficient_mu 0.066
_exptl_absorpt_correction_T_max 1.00000
_exptl_absorpt_correction_T_min 0.90768
_exptl_absorpt_correction_type multi-scan
_exptl_absorpt_process_details
;
CrysAlisPro, Oxford Diffraction Ltd.,
Version 1.171.34.40 (release 27-08-2010 CrysAlis171 .NET)
(compiled Aug 27 2010,11:50:40)
Empirical absorption correction using spherical harmonics,
implemented in SCALE3 ABSPACK scaling algorithm.
;
_exptl_crystal_colour colourless
_exptl_crystal_density_diffrn 1.164
_exptl_crystal_density_method 'not measured'
_exptl_crystal_description needle
_exptl_crystal_F_000 1728
_exptl_crystal_size_max 0.40
_exptl_crystal_size_mid 0.15
_exptl_crystal_size_min 0.13
_refine_diff_density_max 0.356
_refine_diff_density_min -0.223
_refine_diff_density_rms 0.060
_refine_ls_abs_structure_details 'Flack H D (1983), Acta Cryst. A39, 876-881'
_refine_ls_abs_structure_Flack -10(10)
_refine_ls_extinction_method none
_refine_ls_goodness_of_fit_ref 1.018
_refine_ls_hydrogen_treatment constr
_refine_ls_matrix_type full
_refine_ls_number_parameters 764
_refine_ls_number_reflns 6052
_refine_ls_number_restraints 1
_refine_ls_restrained_S_all 1.018
_refine_ls_R_factor_all 0.0544
_refine_ls_R_factor_gt 0.0538
_refine_ls_shift/su_max 0.000
_refine_ls_shift/su_mean 0.000
_refine_ls_structure_factor_coef Fsqd
_refine_ls_weighting_details
;
calc w=1/[\s^2^(Fo^2^)+(0.0960P)^2^+1.7000P] where P=(Fo^2^+2Fc^2^)/3
;
_refine_ls_weighting_scheme calc
_refine_ls_wR_factor_gt 0.1339
_refine_ls_wR_factor_ref 0.1342
_reflns_number_gt 6004
_reflns_number_total 6052
_reflns_threshold_expression >2sigma(I)
_cod_data_source_file c1sc00690h.txt
_cod_data_source_block tseng1a
_cod_database_code 1514934
_reflns_odcompleteness_completeness 98.37
_reflns_odcompleteness_iscentric 0
_reflns_odcompleteness_theta 27.04

loop_
_space_group_symop_id
_space_group_symop_operation_xyz
1 'x, y, z'
2 '-y, x-y, z+2/3'
3 '-x+y, -x, z+1/3'

loop_
_atom_site_label
_atom_site_type_symbol
_atom_site_fract_x
_atom_site_fract_y
_atom_site_fract_z
_atom_site_U_iso_or_equiv
_atom_site_adp_type
_atom_site_occupancy
_atom_site_symmetry_multiplicity
_atom_site_calc_flag
_atom_site_refinement_flags
C1 C 0.43850(17) 0.23911(19) 0.4071(8) 0.0183(9) Uani 1 1 d .
C2 C 0.42947(19) 0.1915(2) 0.4438(8) 0.0217(10) Uani 1 1 d .
C11 C 0.48875(18) 0.28028(17) 0.3170(7) 0.0166(9) Uani 1 1 d .
C12 C 0.4905(2) 0.3057(2) 0.1166(9) 0.0301(11) Uani 1 1 d .
H12A H 0.4592 0.3000 0.0498 0.036 Uiso 1 1 calc R
C13 C 0.5369(2) 0.3388(2) 0.0156(9) 0.0303(12) Uani 1 1 d .
H13A H 0.5369 0.3539 -0.1241 0.036 Uiso 1 1 calc R
C14 C 0.5842(2) 0.3507(2) 0.1136(10) 0.0283(11) Uani 1 1 d .
C15 C 0.5821(2) 0.3287(2) 0.3224(10) 0.0297(12) Uani 1 1 d .
H15A H 0.6133 0.3380 0.3999 0.036 Uiso 1 1 calc R
C16 C 0.5355(2) 0.2936(2) 0.4185(9) 0.0246(11) Uani 1 1 d .
H16A H 0.5355 0.2783 0.5577 0.030 Uiso 1 1 calc R
C17 C 0.6343(2) 0.3848(2) -0.0017(12) 0.0387(15) Uani 1 1 d .
H17E H 0.6413 0.3645 -0.1104 0.058 Uiso 1 1 calc R
H17F H 0.6622 0.3997 0.1092 0.058 Uiso 1 1 calc R
H17D H 0.6324 0.4126 -0.0796 0.058 Uiso 1 1 calc R
C21 C 0.46581(18) 0.17312(18) 0.3772(8) 0.0193(9) Uani 1 1 d .
C22 C 0.47556(18) 0.14155(18) 0.5232(8) 0.0198(9) Uani 1 1 d .
H22A H 0.4590 0.1324 0.6651 0.024 Uiso 1 1 calc R
C23 C 0.50855(19) 0.12396(17) 0.4635(8) 0.0204(10) Uani 1 1 d .
H23A H 0.5153 0.1041 0.5680 0.025 Uiso 1 1 calc R
C24 C 0.53214(18) 0.13439(17) 0.2562(8) 0.0201(10) Uani 1 1 d .
C25 C 0.52196(19) 0.16472(17) 0.1074(8) 0.0215(10) Uani 1 1 d .
H25A H 0.5376 0.1726 -0.0365 0.026 Uiso 1 1 calc R
C26 C 0.4900(2) 0.18283(19) 0.1670(8) 0.0216(10) Uani 1 1 d .
H26A H 0.4837 0.2029 0.0618 0.026 Uiso 1 1 calc R
C27 C 0.5662(2) 0.1127(2) 0.1852(10) 0.0323(12) Uani 1 1 d .
H27D H 0.5470 0.0837 0.0824 0.049 Uiso 1 1 calc R
H27E H 0.5765 0.1006 0.3176 0.049 Uiso 1 1 calc R
H27F H 0.5970 0.1396 0.1097 0.049 Uiso 1 1 calc R
C31 C 0.39840(18) 0.25479(19) 0.4554(8) 0.0208(10) Uani 1 1 d .
C32 C 0.3507(2) 0.2305(2) 0.3516(11) 0.0340(13) Uani 1 1 d .
H32A H 0.3430 0.2039 0.2453 0.041 Uiso 1 1 calc R
C33 C 0.3141(2) 0.2443(2) 0.4004(13) 0.0424(16) Uani 1 1 d .
H33A H 0.2811 0.2266 0.3310 0.051 Uiso 1 1 calc R
C34 C 0.3253(2) 0.2834(2) 0.5484(11) 0.0332(13) Uani 1 1 d .
H34A H 0.2999 0.2926 0.5824 0.040 Uiso 1 1 calc R
C35 C 0.3730(2) 0.3094(2) 0.6481(8) 0.0268(11) Uani 1 1 d .
H35A H 0.3804 0.3363 0.7520 0.032 Uiso 1 1 calc R
C36 C 0.4108(2) 0.29613(19) 0.5963(9) 0.0246(10) Uani 1 1 d .
H36A H 0.4445 0.3154 0.6576 0.030 Uiso 1 1 calc R
C41 C 0.38151(18) 0.15119(18) 0.5589(8) 0.0185(9) Uani 1 1 d .
C42 C 0.35050(18) 0.10286(19) 0.4579(8) 0.0198(10) Uani 1 1 d .
H42A H 0.3604 0.0955 0.3175 0.024 Uiso 1 1 calc R
C43 C 0.3057(2) 0.0658(2) 0.5608(9) 0.0250(10) Uani 1 1 d .
H43A H 0.2845 0.0334 0.4905 0.030 Uiso 1 1 calc R
C44 C 0.2920(2) 0.07652(19) 0.7682(9) 0.0259(11) Uani 1 1 d .
H44A H 0.2613 0.0514 0.8398 0.031 Uiso 1 1 calc R
C45 C 0.3225(2) 0.1229(2) 0.8692(9) 0.0305(11) Uani 1 1 d .
H45A H 0.3128 0.1296 1.0114 0.037 Uiso 1 1 calc R
C46 C 0.3669(2) 0.16001(19) 0.7684(8) 0.0228(10) Uani 1 1 d .
H46A H 0.3879 0.1920 0.8422 0.027 Uiso 1 1 calc R
C1A C 0.15403(18) 0.23842(17) 1.0066(8) 0.0167(9) Uani 1 1 d .
C2A C 0.1057(2) 0.23062(18) 1.0393(8) 0.0211(10) Uani 1 1 d .
C11A C 0.16977(18) 0.20019(19) 1.0790(8) 0.0214(10) Uani 1 1 d .
C12A C 0.1583(2) 0.1784(2) 1.2920(9) 0.0275(11) Uani 1 1 d .
H12 H 0.1410 0.1883 1.3969 0.033 Uiso 1 1 calc R
C13A C 0.1722(2) 0.1417(2) 1.3512(9) 0.0277(11) Uani 1 1 d .
H13 H 0.1627 0.1258 1.4944 0.033 Uiso 1 1 calc R
C14A C 0.19951(19) 0.12801(19) 1.2057(9) 0.0245(11) Uani 1 1 d .
C15A C 0.21221(19) 0.1515(2) 0.9954(9) 0.0249(11) Uani 1 1 d .
H15 H 0.2306 0.1425 0.8924 0.030 Uiso 1 1 calc R
C16A C 0.19848(18) 0.18779(18) 0.9336(8) 0.0197(10) Uani 1 1 d .
H16 H 0.2087 0.2042 0.7917 0.024 Uiso 1 1 calc R
C17A C 0.2141(2) 0.0890(2) 1.2778(11) 0.0339(13) Uani 1 1 d .
H17A H 0.2175 0.0715 1.1457 0.051 Uiso 1 1 calc R
H17B H 0.1872 0.0635 1.3765 0.051 Uiso 1 1 calc R
H17C H 0.2470 0.1064 1.3585 0.051 Uiso 1 1 calc R
C21A C 0.0643(2) 0.1815(2) 1.1318(9) 0.0226(10) Uani 1 1 d .
C22A C 0.0493(2) 0.1338(2) 1.0290(9) 0.0270(11) Uani 1 1 d .
H22 H 0.0645 0.1328 0.8906 0.032 Uiso 1 1 calc R
C23A C 0.0129(2) 0.0885(2) 1.1268(11) 0.0366(14) Uani 1 1 d .
H23 H 0.0029 0.0567 1.0533 0.044 Uiso 1 1 calc R
C24A C -0.0099(2) 0.0882(2) 1.3353(11) 0.0303(13) Uani 1 1 d .
C25A C 0.0027(2) 0.1349(2) 1.4280(10) 0.0361(13) Uani 1 1 d .
H25 H -0.0133 0.1357 1.5641 0.043 Uiso 1 1 calc R
C26A C 0.0384(2) 0.1811(2) 1.3284(9) 0.0245(10) Uani 1 1 d .
H26 H 0.0453 0.2129 1.3942 0.029 Uiso 1 1 calc R
C27A C -0.0453(2) 0.0377(3) 1.4486(13) 0.0455(17) Uani 1 1 d .
H27A H -0.0658 0.0117 1.3354 0.068 Uiso 1 1 calc R
H27C H -0.0684 0.0422 1.5507 0.068 Uiso 1 1 calc R
H27B H -0.0248 0.0263 1.5335 0.068 Uiso 1 1 calc R
C31A C 0.19530(18) 0.28584(18) 0.8934(8) 0.0201(10) Uani 1 1 d .
C32A C 0.2440(2) 0.3146(2) 0.9870(8) 0.0259(11) Uani 1 1 d .
H32 H 0.2518 0.3037 1.1238 0.031 Uiso 1 1 calc R
C33A C 0.2811(2) 0.3587(2) 0.8833(10) 0.0283(11) Uani 1 1 d .
H33 H 0.3138 0.3788 0.9528 0.034 Uiso 1 1 calc R
C34A C 0.2717(2) 0.37396(18) 0.6833(10) 0.0283(11) Uani 1 1 d .
H34 H 0.2977 0.4047 0.6145 0.034 Uiso 1 1 calc R
C35A C 0.2250(2) 0.3452(2) 0.5805(10) 0.0327(12) Uani 1 1 d .
H35 H 0.2188 0.3553 0.4381 0.039 Uiso 1 1 calc R
C36A C 0.18624(19) 0.30102(19) 0.6856(8) 0.0226(10) Uani 1 1 d .
H36 H 0.1536 0.2812 0.6151 0.027 Uiso 1 1 calc R
C41A C 0.09129(19) 0.27081(19) 0.9910(9) 0.0229(10) Uani 1 1 d .
C42A C 0.0511(2) 0.26080(19) 0.8460(9) 0.0260(11) Uani 1 1 d .
H42 H 0.0319 0.2274 0.7815 0.031 Uiso 1 1 calc R
C43A C 0.0382(2) 0.2976(2) 0.7925(10) 0.0316(12) Uani 1 1 d .
H43 H 0.0118 0.2901 0.6857 0.038 Uiso 1 1 calc R
C44A C 0.0640(2) 0.3460(2) 0.8959(10) 0.0293(12) Uani 1 1 d .
H44 H 0.0554 0.3718 0.8608 0.035 Uiso 1 1 calc R
C45A C 0.1023(2) 0.3555(2) 1.0507(13) 0.0408(15) Uani 1 1 d .
H45 H 0.1191 0.3875 1.1285 0.049 Uiso 1 1 calc R
C46A C 0.1161(2) 0.3184(2) 1.0923(11) 0.0385(14) Uani 1 1 d .
H46 H 0.1435 0.3261 1.1937 0.046 Uiso 1 1 calc R
C1B C 0.09938(18) 0.50261(19) 0.4151(8) 0.0212(10) Uani 1 1 d .
C2B C 0.10292(17) 0.5493(2) 0.3803(8) 0.0203(10) Uani 1 1 d .
C11B C 0.1400(2) 0.49040(18) 0.3491(8) 0.0227(10) Uani 1 1 d .
C12B C 0.1634(2) 0.50343(18) 0.1409(8) 0.0228(10) Uani 1 1 d .
H12B H 0.1532 0.5203 0.0348 0.027 Uiso 1 1 calc R
C13B C 0.2014(2) 0.49188(18) 0.0872(8) 0.0224(10) Uani 1 1 d .
H13B H 0.2172 0.5016 -0.0560 0.027 Uiso 1 1 calc R
C14B C 0.21740(19) 0.46675(16) 0.2335(8) 0.0220(10) Uani 1 1 d .
C15B C 0.19354(19) 0.45330(17) 0.4419(8) 0.0213(10) Uani 1 1 d .
H15B H 0.2036 0.4364 0.5482 0.026 Uiso 1 1 calc R
C16B C 0.15506(19) 0.46447(18) 0.4951(8) 0.0208(9) Uani 1 1 d .
H16B H 0.1385 0.4540 0.6365 0.025 Uiso 1 1 calc R
C17B C 0.2572(2) 0.4535(2) 0.1630(9) 0.0308(12) Uani 1 1 d .
H17H H 0.2712 0.4455 0.2955 0.046 Uiso 1 1 calc R
H17I H 0.2851 0.4829 0.0835 0.046 Uiso 1 1 calc R
H17G H 0.2414 0.4234 0.0635 0.046 Uiso 1 1 calc R
C21B C 0.15137(19) 0.59407(19) 0.2918(8) 0.0188(9) Uani 1 1 d .
C22B C 0.1503(2) 0.6173(2) 0.0916(10) 0.0313(12) Uani 1 1 d .
H22B H 0.1182 0.6075 0.0213 0.038 Uiso 1 1 calc R
C23B C 0.1958(2) 0.6545(2) -0.0054(9) 0.0296(12) Uani 1 1 d .
H23B H 0.1943 0.6690 -0.1447 0.036 Uiso 1 1 calc R
C24B C 0.2434(2) 0.6714(2) 0.0936(9) 0.0287(12) Uani 1 1 d .
C25B C 0.2441(2) 0.6507(2) 0.3026(9) 0.0262(11) Uani 1 1 d .
H25B H 0.2758 0.6633 0.3807 0.031 Uiso 1 1 calc R
C26B C 0.1989(2) 0.6121(2) 0.3969(9) 0.0235(10) Uani 1 1 d .
H26B H 0.2003 0.5977 0.5364 0.028 Uiso 1 1 calc R
C27B C 0.2933(3) 0.7101(2) -0.0192(11) 0.0394(15) Uani 1 1 d .
H27H H 0.3189 0.7308 0.0950 0.059 Uiso 1 1 calc R
H27I H 0.2868 0.7328 -0.1158 0.059 Uiso 1 1 calc R
H27G H 0.3064 0.6918 -0.1098 0.059 Uiso 1 1 calc R
C31B C 0.05326(19) 0.45924(19) 0.5235(8) 0.0231(10) Uani 1 1 d .
C32B C 0.02583(19) 0.41148(18) 0.4140(9) 0.0221(10) Uani 1 1 d .
H32B H 0.0373 0.4063 0.2732 0.027 Uiso 1 1 calc R
C33B C -0.01891(19) 0.37133(19) 0.5147(10) 0.0271(11) Uani 1 1 d .
H33B H -0.0378 0.3391 0.4400 0.033 Uiso 1 1 calc R
C34B C -0.03556(19) 0.3783(2) 0.7207(10) 0.0301(12) Uani 1 1 d .
H34B H -0.0661 0.3511 0.7857 0.036 Uiso 1 1 calc R
C35B C -0.00829(19) 0.4238(2) 0.8302(10) 0.0277(11) Uani 1 1 d .
H35B H -0.0190 0.4281 0.9745 0.033 Uiso 1 1 calc R
C36B C 0.0348(2) 0.46381(18) 0.7335(9) 0.0220(10) Uani 1 1 d .
H36B H 0.0527 0.4957 0.8113 0.026 Uiso 1 1 calc R
C41B C 0.0596(2) 0.55917(19) 0.4267(8) 0.0218(10) Uani 1 1 d .
C42B C 0.0110(2) 0.5286(2) 0.3327(9) 0.0293(12) Uani 1 1 d .
H42B H 0.0054 0.5015 0.2331 0.035 Uiso 1 1 calc R
C43B C -0.0294(2) 0.5371(2) 0.3822(10) 0.0310(12) Uani 1 1 d .
H43B H -0.0626 0.5152 0.3208 0.037 Uiso 1 1 calc R
C44B C -0.0212(2) 0.5778(2) 0.5221(10) 0.0286(12) Uani 1 1 d .
H44B H -0.0487 0.5841 0.5542 0.034 Uiso 1 1 calc R
C45B C 0.0266(2) 0.6085(2) 0.6130(9) 0.0279(11) Uani 1 1 d .
H45B H 0.0323 0.6357 0.7121 0.034 Uiso 1 1 calc R
C46B C 0.0670(2) 0.5998(2) 0.5598(9) 0.0270(11) Uani 1 1 d .
H46B H 0.1005 0.6225 0.6170 0.032 Uiso 1 1 calc R

loop_
_atom_site_aniso_label
_atom_site_aniso_U_11
_atom_site_aniso_U_22
_atom_site_aniso_U_33
_atom_site_aniso_U_23
_atom_site_aniso_U_13
_atom_site_aniso_U_12
C1 0.013(2) 0.024(2) 0.017(2) 0.0032(18) 0.0012(17) 0.0086(19)
C2 0.020(2) 0.030(3) 0.015(2) -0.0078(19) 0.0019(18) 0.012(2)
C11 0.021(2) 0.013(2) 0.018(2) 0.0028(16) 0.0033(18) 0.0098(18)
C12 0.030(3) 0.032(3) 0.026(3) 0.004(2) 0.001(2) 0.014(2)
C13 0.042(3) 0.032(3) 0.021(3) 0.016(2) 0.013(2) 0.022(3)
C14 0.034(3) 0.028(3) 0.032(3) 0.013(2) 0.016(2) 0.023(2)
C15 0.025(3) 0.020(2) 0.048(3) 0.007(2) -0.003(2) 0.014(2)
C16 0.029(3) 0.024(2) 0.024(3) 0.008(2) -0.001(2) 0.016(2)
C17 0.035(3) 0.020(3) 0.062(4) 0.012(3) 0.030(3) 0.014(2)
C21 0.020(2) 0.018(2) 0.016(2) 0.0023(17) -0.0022(18) 0.0066(18)
C22 0.015(2) 0.018(2) 0.017(2) 0.0056(18) 0.0042(17) 0.0021(18)
C23 0.021(2) 0.011(2) 0.020(2) 0.0037(17) -0.0025(19) 0.0015(18)
C24 0.020(2) 0.0097(19) 0.022(2) -0.0047(17) -0.0021(18) 0.0015(17)
C25 0.023(2) 0.010(2) 0.021(2) 0.0036(17) 0.0049(19) 0.0001(17)
C26 0.032(3) 0.024(2) 0.011(2) 0.0078(18) 0.0040(19) 0.015(2)
C27 0.033(3) 0.032(3) 0.039(3) -0.005(2) 0.005(2) 0.021(2)
C31 0.019(2) 0.027(2) 0.025(3) 0.008(2) 0.0010(18) 0.018(2)
C32 0.025(3) 0.023(3) 0.047(4) -0.017(2) -0.007(2) 0.006(2)
C33 0.023(3) 0.023(3) 0.082(5) -0.014(3) -0.009(3) 0.013(2)
C34 0.031(3) 0.034(3) 0.047(3) 0.006(3) 0.013(3) 0.026(2)
C35 0.030(3) 0.031(3) 0.019(2) -0.003(2) 0.001(2) 0.015(2)
C36 0.027(3) 0.019(2) 0.023(2) -0.0008(19) -0.001(2) 0.008(2)
C41 0.019(2) 0.022(2) 0.019(2) 0.0036(18) 0.0003(18) 0.0131(19)
C42 0.022(2) 0.024(2) 0.020(2) -0.0004(18) -0.0055(18) 0.016(2)
C43 0.020(2) 0.024(2) 0.031(3) -0.001(2) -0.006(2) 0.011(2)
C44 0.023(2) 0.023(3) 0.031(3) 0.010(2) 0.003(2) 0.011(2)
C45 0.031(3) 0.034(3) 0.024(3) -0.003(2) 0.002(2) 0.015(2)
C46 0.030(3) 0.021(2) 0.020(2) -0.0023(18) 0.001(2) 0.015(2)
C1A 0.024(2) 0.015(2) 0.014(2) -0.0006(17) -0.0023(18) 0.0122(19)
C2A 0.027(2) 0.018(2) 0.017(2) -0.0090(18) -0.0049(19) 0.010(2)
C11A 0.019(2) 0.024(2) 0.022(2) 0.0007(19) -0.0022(18) 0.011(2)
C12A 0.033(3) 0.036(3) 0.024(3) -0.004(2) 0.002(2) 0.026(2)
C13A 0.023(2) 0.031(3) 0.021(2) 0.010(2) 0.006(2) 0.008(2)
C14A 0.021(2) 0.017(2) 0.031(3) 0.0028(19) -0.009(2) 0.0058(19)
C15A 0.021(2) 0.029(3) 0.018(2) -0.003(2) -0.0027(19) 0.007(2)
C16A 0.013(2) 0.020(2) 0.020(2) 0.0076(18) 0.0063(17) 0.0040(18)
C17A 0.032(3) 0.042(3) 0.037(3) 0.007(3) 0.003(2) 0.025(3)
C21A 0.024(2) 0.024(2) 0.025(2) 0.007(2) 0.002(2) 0.016(2)
C22A 0.033(3) 0.028(3) 0.030(3) -0.001(2) 0.010(2) 0.023(2)
C23A 0.048(3) 0.020(3) 0.054(4) -0.003(2) 0.009(3) 0.026(3)
C24A 0.022(2) 0.028(3) 0.050(4) 0.019(2) 0.008(2) 0.019(2)
C25A 0.039(3) 0.041(3) 0.030(3) 0.010(3) 0.012(3) 0.021(3)
C26A 0.030(3) 0.025(2) 0.023(2) -0.004(2) 0.005(2) 0.016(2)
C27A 0.030(3) 0.038(3) 0.075(5) 0.022(3) 0.018(3) 0.022(3)
C31A 0.017(2) 0.014(2) 0.027(3) 0.0030(19) 0.0083(19) 0.0063(18)
C32A 0.035(3) 0.037(3) 0.018(2) -0.001(2) -0.006(2) 0.027(2)
C33A 0.023(2) 0.023(2) 0.040(3) -0.010(2) -0.001(2) 0.012(2)
C34A 0.026(3) 0.011(2) 0.042(3) -0.001(2) 0.011(2) 0.005(2)
C35A 0.042(3) 0.039(3) 0.029(3) 0.008(2) 0.011(2) 0.029(3)
C36A 0.022(2) 0.023(2) 0.022(2) -0.0099(19) -0.0046(19) 0.011(2)
C41A 0.018(2) 0.021(2) 0.029(3) -0.001(2) 0.003(2) 0.010(2)
C42A 0.030(3) 0.021(2) 0.021(2) -0.0079(19) -0.001(2) 0.009(2)
C43A 0.037(3) 0.034(3) 0.031(3) -0.010(2) -0.019(2) 0.023(3)
C44A 0.028(3) 0.019(2) 0.041(3) -0.003(2) -0.002(2) 0.012(2)
C45A 0.030(3) 0.022(3) 0.070(4) -0.019(3) -0.022(3) 0.013(2)
C46A 0.033(3) 0.041(3) 0.040(3) -0.022(3) -0.023(3) 0.018(3)
C1B 0.023(2) 0.029(3) 0.015(2) -0.0062(19) -0.0026(18) 0.015(2)
C2B 0.014(2) 0.029(2) 0.016(2) -0.0031(19) -0.0014(17) 0.0094(19)
C11B 0.026(3) 0.016(2) 0.020(2) 0.0011(18) 0.0035(19) 0.0058(19)
C12B 0.034(3) 0.014(2) 0.019(2) 0.0092(18) 0.000(2) 0.011(2)
C13B 0.031(3) 0.015(2) 0.014(2) 0.0022(17) 0.0097(19) 0.006(2)
C14B 0.026(2) 0.0029(18) 0.024(2) 0.0006(16) 0.0021(19) -0.0025(17)
C15B 0.028(2) 0.013(2) 0.021(2) 0.0051(18) 0.000(2) 0.0086(19)
C16B 0.026(2) 0.018(2) 0.008(2) 0.0004(17) 0.0031(18) 0.0032(19)
C17B 0.038(3) 0.028(3) 0.028(3) 0.001(2) 0.006(2) 0.018(2)
C21B 0.023(2) 0.026(2) 0.018(2) 0.0022(18) 0.0024(18) 0.020(2)
C22B 0.033(3) 0.034(3) 0.031(3) 0.002(2) 0.001(2) 0.020(2)
C23B 0.049(3) 0.025(3) 0.022(2) 0.009(2) 0.009(2) 0.024(3)
C24B 0.038(3) 0.019(2) 0.036(3) 0.004(2) 0.017(2) 0.019(2)
C25B 0.026(3) 0.024(2) 0.036(3) 0.008(2) 0.004(2) 0.017(2)
C26B 0.033(3) 0.026(2) 0.020(2) 0.0072(19) -0.003(2) 0.021(2)
C27B 0.044(3) 0.029(3) 0.050(4) 0.018(3) 0.036(3) 0.022(3)
C31B 0.024(2) 0.022(2) 0.024(3) 0.0084(19) -0.0050(18) 0.012(2)
C32B 0.021(2) 0.021(2) 0.027(2) -0.0061(19) -0.0098(19) 0.013(2)
C33B 0.023(2) 0.017(2) 0.040(3) 0.001(2) -0.009(2) 0.009(2)
C34B 0.016(2) 0.036(3) 0.040(3) 0.006(2) 0.004(2) 0.014(2)
C35B 0.022(2) 0.032(3) 0.036(3) 0.012(2) 0.010(2) 0.018(2)
C36B 0.033(3) 0.016(2) 0.024(2) -0.0022(18) -0.004(2) 0.018(2)
C41B 0.030(3) 0.023(2) 0.012(2) 0.0078(18) -0.0002(19) 0.014(2)
C42B 0.042(3) 0.022(2) 0.028(3) -0.009(2) -0.005(2) 0.019(2)
C43B 0.017(2) 0.036(3) 0.037(3) -0.009(2) -0.010(2) 0.012(2)
C44B 0.024(3) 0.027(3) 0.038(3) 0.010(2) 0.013(2) 0.014(2)
C45B 0.033(3) 0.036(3) 0.024(3) -0.011(2) -0.001(2) 0.024(2)
C46B 0.024(3) 0.020(2) 0.031(3) 0.003(2) 0.001(2) 0.007(2)

loop_
_atom_type_symbol
_atom_type_description
_atom_type_scat_dispersion_real
_atom_type_scat_dispersion_imag
_atom_type_scat_source
C C 0.0033 0.0000 'International Tables Vol C Tables 4.2.6.8 and 6.1.1.4'
H H 0.0000 0.0000 'International Tables Vol C Tables 4.2.6.8 and 6.1.1.4'

loop_
_geom_angle_atom_site_label_1
_geom_angle_atom_site_label_2
_geom_angle_atom_site_label_3
_geom_angle
C1 C2 C21 123.7(4)
C1 C2 C41 122.5(4)
C2 C1 C11 121.8(4)
C2 C1 C31 122.1(4)
C11 C1 C31 116.1(4)
C12 C11 C1 120.3(4)
C12 C13 C14 121.8(5)
C13 C12 C11 120.9(5)
C13 C14 C17 121.4(5)
C15 C14 C13 116.8(5)
C15 C14 C17 121.8(6)
C15 C16 C11 121.8(5)
C16 C11 C1 122.4(4)
C16 C11 C12 117.2(5)
C16 C15 C14 121.3(5)
C21 C2 C41 113.9(4)
C22 C21 C2 120.7(4)
C22 C23 C24 121.9(5)
C23 C22 C21 121.4(4)
C23 C24 C25 117.4(5)
C23 C24 C27 122.0(5)
C25 C24 C27 120.5(5)
C25 C26 C21 122.9(4)
C26 C21 C2 123.7(4)
C26 C21 C22 115.5(4)
C26 C25 C24 120.8(4)
C31 C36 C35 119.4(5)
C32 C31 C1 121.3(5)
C32 C31 C36 119.2(5)
C33 C32 C31 120.8(5)
C33 C34 C35 120.3(5)
C34 C33 C32 120.1(6)
C34 C35 C36 120.0(5)
C36 C31 C1 119.4(4)
C42 C41 C2 120.3(4)
C42 C43 C44 119.2(5)
C43 C42 C41 120.7(4)
C44 C45 C46 120.9(5)
C45 C44 C43 120.4(5)
C45 C46 C41 120.6(5)
C46 C41 C2 121.5(4)
C46 C41 C42 118.2(4)
C1A C2A C21A 121.1(4)
C1A C2A C41A 123.0(4)
C2A C1A C11A 122.7(4)
C2A C1A C31A 122.0(4)
C11A C12A C13A 119.8(5)
C12A C11A C1A 121.4(4)
C12A C11A C16A 119.0(4)
C13A C14A C15A 117.8(5)
C13A C14A C17A 119.6(5)
C14A C13A C12A 121.6(5)
C15A C14A C17A 122.6(5)
C15A C16A C11A 120.3(4)
C16A C11A C1A 119.5(4)
C16A C15A C14A 121.4(5)
C21A C2A C41A 115.9(4)
C22A C21A C2A 122.0(5)
C22A C23A C24A 121.4(5)
C23A C22A C21A 120.6(5)
C23A C24A C27A 119.8(6)
C24A C25A C26A 121.8(5)
C25A C24A C23A 117.5(5)
C25A C24A C27A 122.6(6)
C25A C26A C21A 120.8(5)
C26A C21A C2A 120.5(5)
C26A C21A C22A 117.5(5)
C31A C1A C11A 115.3(4)
C31A C36A C35A 120.3(5)
C32A C31A C1A 121.2(4)
C32A C31A C36A 118.2(4)
C33A C32A C31A 120.4(5)
C33A C34A C35A 120.1(5)
C34A C33A C32A 121.1(5)
C34A C35A C36A 119.8(5)
C36A C31A C1A 120.5(4)
C41A C46A C45A 121.9(5)
C42A C41A C2A 120.9(4)
C42A C43A C44A 119.8(5)
C43A C42A C41A 122.2(5)
C45A C44A C43A 118.5(5)
C46A C41A C2A 121.7(5)
C46A C41A C42A 117.3(5)
C46A C45A C44A 120.1(5)
C1B C2B C21B 121.0(4)
C1B C2B C41B 123.0(4)
C2B C1B C11B 123.9(4)
C2B C1B C31B 121.5(4)
C11B C1B C31B 114.6(4)
C11B C16B C15B 122.2(4)
C12B C11B C1B 121.9(5)
C12B C13B C14B 122.7(4)
C13B C12B C11B 120.0(4)
C13B C14B C15B 117.1(5)
C13B C14B C17B 120.3(4)
C15B C14B C17B 122.6(5)
C16B C11B C1B 120.4(4)
C16B C11B C12B 117.7(5)
C16B C15B C14B 120.2(5)
C22B C21B C2B 119.8(5)
C22B C23B C24B 122.3(5)
C23B C22B C21B 120.2(5)
C23B C24B C25B 117.4(5)
C23B C24B C27B 121.9(5)
C25B C24B C27B 120.7(6)
C25B C26B C21B 121.5(5)
C26B C21B C2B 122.2(4)
C26B C21B C22B 117.9(5)
C26B C25B C24B 120.5(5)
C31B C32B C33B 119.4(5)
C32B C31B C1B 120.0(5)
C32B C31B C36B 117.2(5)
C34B C33B C32B 120.8(5)
C34B C35B C36B 120.3(5)
C35B C34B C33B 120.0(5)
C35B C36B C31B 122.3(5)
C36B C31B C1B 122.8(4)
C41B C2B C21B 116.0(4)
C41B C46B C45B 121.8(5)
C42B C41B C2B 121.4(4)
C42B C43B C44B 120.0(5)
C43B C42B C41B 120.9(5)
C44B C45B C46B 119.8(5)
C45B C44B C43B 119.5(5)
C46B C41B C2B 120.7(5)
C46B C41B C42B 117.9(5)

loop_
_geom_bond_atom_site_label_1
_geom_bond_atom_site_label_2
_geom_bond_distance
C1 C2 1.328(7)
C1 C11 1.488(6)
C1 C31 1.518(6)
C2 C21 1.496(7)
C2 C41 1.501(7)
C11 C12 1.405(7)
C11 C16 1.387(7)
C12 C13 1.377(8)
C13 C14 1.403(8)
C14 C15 1.396(8)
C14 C17 1.494(7)
C15 C16 1.382(8)
C21 C22 1.419(7)
C21 C26 1.405(7)
C22 C23 1.377(7)
C23 C24 1.381(7)
C24 C25 1.408(7)
C24 C27 1.517(7)
C25 C26 1.361(7)
C31 C32 1.383(7)
C31 C36 1.385(7)
C32 C33 1.380(8)
C33 C34 1.367(9)
C34 C35 1.373(8)
C35 C36 1.408(8)
C41 C42 1.405(7)
C41 C46 1.393(7)
C42 C43 1.385(7)
C43 C44 1.391(8)
C44 C45 1.361(8)
C45 C46 1.374(8)
C1A C2A 1.359(7)
C1A C11A 1.502(6)
C1A C31A 1.497(6)
C2A C21A 1.475(7)
C2A C41A 1.493(7)
C11A C12A 1.392(8)
C11A C16A 1.396(7)
C12A C13A 1.399(8)
C13A C14A 1.388(8)
C14A C15A 1.396(7)
C14A C17A 1.499(7)
C15A C16A 1.388(8)
C21A C22A 1.407(7)
C21A C26A 1.403(7)
C22A C23A 1.374(8)
C23A C24A 1.418(8)
C24A C25A 1.368(9)
C24A C27A 1.503(8)
C25A C26A 1.389(8)
C31A C32A 1.386(7)
C31A C36A 1.394(7)
C32A C33A 1.376(8)
C33A C34A 1.357(9)
C34A C35A 1.367(8)
C35A C36A 1.397(8)
C41A C42A 1.386(7)
C41A C46A 1.373(8)
C42A C43A 1.374(8)
C43A C44A 1.399(8)
C44A C45A 1.386(8)
C45A C46A 1.386(9)
C1B C2B 1.364(7)
C1B C11B 1.487(7)
C1B C31B 1.489(7)
C2B C21B 1.493(7)
C2B C41B 1.491(7)
C11B C12B 1.383(7)
C11B C16B 1.383(7)
C12B C13B 1.382(8)
C13B C14B 1.385(7)
C14B C15B 1.390(7)
C14B C17B 1.492(8)
C15B C16B 1.386(7)
C21B C22B 1.391(7)
C21B C26B 1.391(7)
C22B C23B 1.382(8)
C23B C24B 1.385(9)
C24B C25B 1.397(8)
C24B C27B 1.514(7)
C25B C26B 1.385(7)
C31B C32B 1.404(7)
C31B C36B 1.404(7)
C32B C33B 1.410(8)
C33B C34B 1.381(8)
C34B C35B 1.356(8)
C35B C36B 1.372(7)
C41B C42B 1.391(8)
C41B C46B 1.374(7)
C42B C43B 1.384(8)
C43B C44B 1.393(8)
C44B C45B 1.368(8)
C45B C46B 1.392(8)
